data_4301899
loop_
_publ_author_name
'Gloria Agust\'i'
'M. Carmen Mu\~noz'
'Ana B. Gaspar'
'Jos\'e A. Real'

_publ_section_title
;
Spin-Crossover Behavior in Cyanide-Bridged Iron(II)-Copper(I) Bimetallic
1-3D Metal-Organic Frameworks
;
_journal_name_full 'Inorganic Chemistry'
_journal_page_first 3371
_journal_page_last 3381
_journal_paper_doi 10.1021/ic8010458
_journal_volume 48
_journal_year 2009
_chemical_formula_sum 'C24 H16 Br4 Cu2 Fe N8'
_chemical_formula_weight 919.02
_chemical_name_systematic
;
 ?
;
_space_group_IT_number 2
_symmetry_cell_setting triclinic
_symmetry_space_group_name_Hall '-P 1'
_symmetry_space_group_name_H-M 'P -1'
_atom_sites_solution_hydrogens geom
_atom_sites_solution_primary direct
_atom_sites_solution_secondary difmap
_audit_creation_method SHELXL-97
_cell_angle_alpha 90.866(3)
_cell_angle_beta 92.670(3)
_cell_angle_gamma 90.244(4)
_cell_formula_units_Z 1
_cell_length_a 8.2650(5)
_cell_length_b 8.4710(6)
_cell_length_c 10.2680(8)
_cell_measurement_temperature 293(2)
_cell_volume 718.02(9)
_computing_cell_refinement 'HKL DENZO'
_computing_data_collection COLLECT
_computing_data_reduction 'HKL DENZO and SCALEPACK'
_computing_structure_refinement 'SHELXL-97 (Sheldrick, 1997)'
_computing_structure_solution SHELXS-97
_diffrn_ambient_temperature 293(2)
_diffrn_measured_fraction_theta_full 0.956
_diffrn_measured_fraction_theta_max 0.956
_diffrn_radiation_monochromator graphite
_diffrn_radiation_source 'fine-focus sealed tube'
_diffrn_radiation_type MoK\a
_diffrn_radiation_wavelength 0.71073
_diffrn_reflns_av_R_equivalents 0.0640
_diffrn_reflns_av_sigmaI/netI 0.1255
_diffrn_reflns_limit_h_max 9
_diffrn_reflns_limit_h_min -10
_diffrn_reflns_limit_k_max 10
_diffrn_reflns_limit_k_min -10
_diffrn_reflns_limit_l_max 13
_diffrn_reflns_limit_l_min -13
_diffrn_reflns_number 4903
_diffrn_reflns_theta_full 27.46
_diffrn_reflns_theta_max 27.46
_diffrn_reflns_theta_min 3.09
_exptl_absorpt_coefficient_mu 7.561
_exptl_crystal_colour yellow
_exptl_crystal_density_diffrn 2.125
_exptl_crystal_density_method 'not measured'
_exptl_crystal_description prismatic
_exptl_crystal_F_000 440
_exptl_crystal_size_max 0.09
_exptl_crystal_size_mid 0.07
_exptl_crystal_size_min 0.06
_refine_diff_density_max 1.390
_refine_diff_density_min -0.586
_refine_diff_density_rms 0.206
_refine_ls_extinction_method none
_refine_ls_goodness_of_fit_ref 1.003
_refine_ls_hydrogen_treatment mixed
_refine_ls_matrix_type full
_refine_ls_number_parameters 179
_refine_ls_number_reflns 3135
_refine_ls_number_restraints 0
_refine_ls_restrained_S_all 1.003
_refine_ls_R_factor_all 0.1821
_refine_ls_R_factor_gt 0.0792
_refine_ls_shift/su_max 0.000
_refine_ls_shift/su_mean 0.000
_refine_ls_structure_factor_coef Fsqd
_refine_ls_weighting_details 'calc w=1/[\s^2^(Fo^2^)+(0.0953P)^2^+4.2536P] where P=(Fo^2^+2Fc^2^)/3'
_refine_ls_weighting_scheme calc
_refine_ls_wR_factor_gt 0.1653
_refine_ls_wR_factor_ref 0.2265
_reflns_number_gt 1523
_reflns_number_total 3135
_reflns_threshold_expression >2sigma(I)
_cod_data_source_file ic8010458_si_001_8.cif
_cod_data_source_block Compound4-293K
_cod_database_code 4301899

loop_
_symmetry_equiv_pos_as_xyz
'x, y, z'
'-x, -y, -z'

loop_
_atom_site_label
_atom_site_type_symbol
_atom_site_fract_x
_atom_site_fract_y
_atom_site_fract_z
_atom_site_U_iso_or_equiv
_atom_site_adp_type
_atom_site_occupancy
_atom_site_symmetry_multiplicity
_atom_site_calc_flag
_atom_site_refinement_flags
_atom_site_disorder_assembly
_atom_site_disorder_group
Fe Fe 0.0000 0.0000 0.0000 0.0366(6) Uani 1 2 d S . .
Cu Cu -0.49174(18) 0.29069(18) 0.17730(16) 0.0431(5) Uani 1 1 d . . .
Br1 Br 0.15975(18) 0.20947(18) -0.53321(13) 0.0533(4) Uani 1 1 d . . .
Br2 Br -0.67146(17) 0.77541(17) 0.53594(14) 0.0544(4) Uani 1 1 d . . .
N1 N 0.0070(12) 0.1834(12) -0.1567(9) 0.041(2) Uani 1 1 d . . .
N2 N -0.1840(13) 0.1334(13) 0.0945(11) 0.046(3) Uani 1 1 d . . .
N3 N 0.1854(13) 0.1312(13) 0.1117(10) 0.045(3) Uani 1 1 d . . .
N4 N -0.5013(11) 0.5262(11) 0.2263(10) 0.038(2) Uani 1 1 d . . .
C1 C -0.0230(17) 0.3368(16) -0.1317(13) 0.048(3) Uani 1 1 d . . .
H1 H -0.0654 0.3628 -0.0519 0.09(2) Uiso 1 1 calc R . .
C2 C 0.0048(16) 0.4585(14) -0.2167(13) 0.045(3) Uani 1 1 d . . .
H2 H -0.0121 0.5630 -0.1921 0.09(2) Uiso 1 1 calc R . .
C3 C 0.0573(15) 0.4217(17) -0.3363(12) 0.046(3) Uani 1 1 d . . .
H3 H 0.0726 0.5003 -0.3969 0.09(2) Uiso 1 1 calc R . .
C4 C 0.0876(15) 0.2673(17) -0.3667(11) 0.046(3) Uani 1 1 d . . .
C5 C 0.0571(15) 0.1495(14) -0.2738(12) 0.041(3) Uani 1 1 d . . .
H5 H 0.0731 0.0442 -0.2966 0.09(2) Uiso 1 1 calc R . .
C6 C -0.2927(14) 0.1987(15) 0.1288(12) 0.040(3) Uani 1 1 d . . .
C7 C 0.2998(16) 0.1907(15) 0.1475(12) 0.041(3) Uani 1 1 d . . .
C8 C -0.4527(15) 0.6412(16) 0.1495(13) 0.048(3) Uani 1 1 d . . .
H8 H -0.4047 0.6137 0.0723 0.09(2) Uiso 1 1 calc R . .
C9 C -0.471(2) 0.7993(18) 0.1799(14) 0.063(4) Uani 1 1 d . . .
H9 H -0.4373 0.8759 0.1228 0.09(2) Uiso 1 1 calc R . .
C10 C -0.5360(17) 0.8418(16) 0.2912(13) 0.051(3) Uani 1 1 d . . .
H10 H -0.5476 0.9481 0.3126 0.09(2) Uiso 1 1 calc R . .
C11 C -0.5870(14) 0.7258(15) 0.3756(11) 0.038(3) Uani 1 1 d . . .
C12 C -0.5721(14) 0.5711(14) 0.3334(13) 0.039(3) Uani 1 1 d . . .
H12 H -0.6151 0.4927 0.3842 0.09(2) Uiso 1 1 calc R . .

loop_
_atom_site_aniso_label
_atom_site_aniso_U_11
_atom_site_aniso_U_22
_atom_site_aniso_U_33
_atom_site_aniso_U_23
_atom_site_aniso_U_13
_atom_site_aniso_U_12
Fe 0.0378(13) 0.0323(14) 0.0400(14) -0.0043(11) 0.0077(11) -0.0019(10)
Cu 0.0414(9) 0.0379(9) 0.0501(10) -0.0055(7) 0.0058(7) 0.0005(7)
Br1 0.0676(9) 0.0512(9) 0.0425(8) 0.0054(6) 0.0143(6) 0.0093(7)
Br2 0.0646(9) 0.0467(9) 0.0526(8) -0.0102(6) 0.0120(7) 0.0104(7)
N1 0.053(6) 0.035(6) 0.034(6) -0.013(5) 0.007(5) -0.007(5)
N2 0.044(6) 0.042(7) 0.053(7) 0.000(5) 0.009(5) 0.007(5)
N3 0.044(6) 0.045(7) 0.047(7) 0.004(5) -0.007(5) 0.000(5)
N4 0.044(6) 0.028(6) 0.041(6) -0.002(5) 0.001(5) -0.002(5)
C1 0.063(8) 0.039(8) 0.043(8) -0.010(6) 0.010(6) -0.003(6)
C2 0.069(9) 0.018(6) 0.048(8) 0.001(5) 0.013(7) -0.004(6)
C3 0.054(8) 0.048(9) 0.036(7) -0.004(6) 0.004(6) -0.008(6)
C4 0.054(8) 0.058(9) 0.025(6) -0.005(6) -0.009(6) 0.005(7)
C5 0.054(8) 0.022(6) 0.046(8) -0.003(5) -0.004(6) 0.004(5)
C6 0.034(7) 0.038(7) 0.049(8) -0.004(6) 0.009(6) -0.002(6)
C7 0.043(7) 0.041(8) 0.039(7) 0.005(6) 0.006(6) 0.005(6)
C8 0.049(8) 0.045(9) 0.051(8) -0.014(7) -0.002(6) -0.010(6)
C9 0.096(12) 0.052(10) 0.042(8) 0.005(7) 0.010(8) -0.022(8)
C10 0.072(9) 0.034(8) 0.046(8) 0.003(6) 0.000(7) -0.005(7)
C11 0.037(6) 0.041(8) 0.034(7) 0.005(6) 0.000(5) 0.001(5)
C12 0.039(7) 0.024(7) 0.055(8) 0.011(6) 0.000(6) 0.001(5)

loop_
_atom_type_symbol
_atom_type_description
_atom_type_scat_dispersion_real
_atom_type_scat_dispersion_imag
_atom_type_scat_source
C C 0.0033 0.0016 'International Tables Vol C Tables 4.2.6.8 and 6.1.1.4'
H H 0.0000 0.0000 'International Tables Vol C Tables 4.2.6.8 and 6.1.1.4'
N N 0.0061 0.0033 'International Tables Vol C Tables 4.2.6.8 and 6.1.1.4'
Br Br -0.2901 2.4595 'International Tables Vol C Tables 4.2.6.8 and 6.1.1.4'
Cu Cu 0.3201 1.2651 'International Tables Vol C Tables 4.2.6.8 and 6.1.1.4'
Fe Fe 0.3463 0.8444 'International Tables Vol C Tables 4.2.6.8 and 6.1.1.4'

loop_
_geom_angle_atom_site_label_1
_geom_angle_atom_site_label_2
_geom_angle_atom_site_label_3
_geom_angle
_geom_angle_site_symmetry_1
_geom_angle_site_symmetry_3
_geom_angle_publ_flag
N1 Fe N1 180.0(5) . 2 ?
N2 Fe N1 90.0(4) . . ?
N2 Fe N1 90.0(4) 2 . ?
N2 Fe N1 90.0(4) . 2 ?
N2 Fe N1 90.0(4) 2 2 ?
N3 Fe N1 90.9(4) 2 . ?
N3 Fe N1 89.1(4) . . ?
N3 Fe N1 89.1(4) 2 2 ?
N3 Fe N1 90.9(4) . 2 ?
N2 Fe N2 180.0(5) . 2 ?
N2 Fe N3 90.2(4) . 2 ?
N2 Fe N3 89.8(4) 2 2 ?
N2 Fe N3 89.8(4) . . ?
N2 Fe N3 90.2(4) 2 . ?
N3 Fe N3 180.0(7) 2 . ?
C6 Cu N4 120.2(5) . . ?
C7 Cu N4 114.5(5) 1_455 . ?
C6 Cu C7 123.9(5) . 1_455 ?
C5 N1 C1 116.1(11) . . ?
C5 N1 Fe 121.8(8) . . ?
C1 N1 Fe 121.7(8) . . ?
C6 N2 Fe 170.6(11) . . ?
C7 N3 Fe 165.3(11) . . ?
C12 N4 C8 116.4(10) . . ?
C12 N4 Cu 119.7(8) . . ?
C8 N4 Cu 123.6(9) . . ?
N1 C1 C2 124.5(12) . . ?
N1 C1 H1 117.7 . . ?
C2 C1 H1 117.7 . . ?
C3 C2 C1 118.5(12) . . ?
C3 C2 H2 120.8 . . ?
C1 C2 H2 120.8 . . ?
C2 C3 C4 119.0(13) . . ?
C2 C3 H3 120.5 . . ?
C4 C3 H3 120.5 . . ?
C3 C4 C5 119.1(11) . . ?
C3 C4 Br1 120.7(10) . . ?
C5 C4 Br1 120.2(10) . . ?
N1 C5 C4 122.6(11) . . ?
N1 C5 H5 118.7 . . ?
C4 C5 H5 118.7 . . ?
N2 C6 Cu 173.4(12) . . ?
N3 C7 Cu 169.7(12) . 1_655 ?
N4 C8 C9 122.7(13) . . ?
N4 C8 H8 118.6 . . ?
C9 C8 H8 118.6 . . ?
C10 C9 C8 119.8(14) . . ?
C10 C9 H9 120.1 . . ?
C8 C9 H9 120.1 . . ?
C9 C10 C11 119.6(13) . . ?
C9 C10 H10 120.2 . . ?
C11 C10 H10 120.2 . . ?
C12 C11 C10 116.3(11) . . ?
C12 C11 Br2 121.5(9) . . ?
C10 C11 Br2 122.2(10) . . ?
N4 C12 C11 124.9(11) . . ?
N4 C12 H12 117.5 . . ?
C11 C12 H12 117.5 . . ?

loop_
_geom_bond_atom_site_label_1
_geom_bond_atom_site_label_2
_geom_bond_distance
_geom_bond_site_symmetry_2
_geom_bond_publ_flag
Fe N1 2.256(11) . ?
Fe N1 2.256(11) 2 ?
Fe N2 2.156(11) . ?
Fe N2 2.156(11) 2 ?
Fe N3 2.164(11) 2 ?
Fe N3 2.164(11) . ?
Cu N4 2.053(9) . ?
Cu C6 1.907(12) . ?
Cu C7 1.926(14) 1_455 ?
Br1 C4 1.895(12) . ?
Br2 C11 1.860(12) . ?
N1 C5 1.318(15) . ?
N1 C1 1.347(15) . ?
N2 C6 1.125(14) . ?
N3 C7 1.114(15) . ?
N4 C12 1.321(15) . ?
N4 C8 1.335(17) . ?
C1 C2 1.386(18) . ?
C1 H1 0.9300 . ?
C2 C3 1.354(17) . ?
C2 H2 0.9300 . ?
C3 C4 1.367(18) . ?
C3 H3 0.9300 . ?
C4 C5 1.421(18) . ?
C5 H5 0.9300 . ?
C7 Cu 1.926(14) 1_655 ?
C8 C9 1.381(19) . ?
C8 H8 0.9300 . ?
C9 C10 1.332(19) . ?
C9 H9 0.9300 . ?
C10 C11 1.397(18) . ?
C10 H10 0.9300 . ?
C11 C12 1.382(16) . ?
C12 H12 0.9300 . ?
